data_1532477
loop_
_publ_author_name
'Hadlington, Terrance J.'
'Hermann, Markus'
'Frenking, Gernot'
'Jones, Cameron'

_publ_section_title
;
 Two-coordinate group 14 element(ii) hydrides as reagents for the facile,
 and sometimes reversible, hydrogermylation/hydrostannylation of
 unactivated alkenes and alkynes
;
_journal_issue 12
_journal_name_full 'Chem. Sci.'
_journal_page_first 7249
_journal_paper_doi 10.1039/C5SC03376D
_journal_volume 6
_journal_year 2015
_chemical_formula_sum 'C52 H68 N Si Sn'
_chemical_formula_weight 853.85
_chemical_name_systematic
; 
 ? 
;
_space_group_IT_number 2
_symmetry_cell_setting triclinic
_symmetry_space_group_name_Hall '-P 1'
_symmetry_space_group_name_H-M 'P -1'
_atom_sites_solution_hydrogens geom
_atom_sites_solution_primary direct
_atom_sites_solution_secondary difmap
_audit_creation_method SHELXL-97
_audit_update_record
;
2015-09-07 deposited with the CCDC.
2015-09-22 downloaded from the CCDC.
;
_cell_angle_alpha 99.111(7)
_cell_angle_beta 105.293(8)
_cell_angle_gamma 95.189(7)
_cell_formula_units_Z 2
_cell_length_a 10.2591(9)
_cell_length_b 13.6505(10)
_cell_length_c 17.3164(15)
_cell_measurement_temperature 123(2)
_cell_volume 2287.3(3)
_computing_cell_refinement CrysalisPro
_computing_data_collection CrysalisPro
_computing_data_reduction CrysalisPro
_computing_molecular_graphics X-Seed
_computing_publication_material CifTAB
_computing_structure_refinement 'SHELXL-97 (Sheldrick, 1997)'
_computing_structure_solution 'SHELXS-97 (Sheldrick, 1990)'
_diffrn_ambient_temperature 123(2)
_diffrn_measured_fraction_theta_full 0.998
_diffrn_measured_fraction_theta_max 0.998
_diffrn_measurement_device_type 'Oxford Gemini Ultra'
_diffrn_radiation_monochromator graphite
_diffrn_radiation_source 'Enhance (Mo) X-ray Source'
_diffrn_radiation_type MoK\a
_diffrn_radiation_wavelength 0.71073
_diffrn_reflns_av_R_equivalents 0.0927
_diffrn_reflns_av_sigmaI/netI 0.1692
_diffrn_reflns_limit_h_max 12
_diffrn_reflns_limit_h_min -11
_diffrn_reflns_limit_k_max 16
_diffrn_reflns_limit_k_min -16
_diffrn_reflns_limit_l_max 21
_diffrn_reflns_limit_l_min -21
_diffrn_reflns_number 17097
_diffrn_reflns_theta_full 26.00
_diffrn_reflns_theta_max 26.00
_diffrn_reflns_theta_min 3.05
_exptl_absorpt_coefficient_mu 0.619
_exptl_absorpt_correction_T_max 0.967
_exptl_absorpt_correction_T_min 0.742
_exptl_absorpt_correction_type multi-scan
_exptl_absorpt_process_details 'SCALE3 ABSPACK'
_exptl_crystal_colour yellow
_exptl_crystal_density_diffrn 1.240
_exptl_crystal_density_method 'not measured'
_exptl_crystal_description block
_exptl_crystal_F_000 902
_exptl_crystal_size_max 0.50
_exptl_crystal_size_mid 0.20
_exptl_crystal_size_min 0.05
_refine_diff_density_max 1.098
_refine_diff_density_min -1.005
_refine_diff_density_rms 0.112
_refine_ls_extinction_method none
_refine_ls_goodness_of_fit_ref 0.963
_refine_ls_hydrogen_treatment constr
_refine_ls_matrix_type full
_refine_ls_number_parameters 505
_refine_ls_number_reflns 8971
_refine_ls_number_restraints 0
_refine_ls_restrained_S_all 0.963
_refine_ls_R_factor_all 0.1164
_refine_ls_R_factor_gt 0.0668
_refine_ls_shift/su_max 0.001
_refine_ls_shift/su_mean 0.000
_refine_ls_structure_factor_coef Fsqd
_refine_ls_weighting_details 'calc w=1/[\s^2^(Fo^2^)+(0.0191P)^2^+0.0000P] where P=(Fo^2^+2Fc^2^)/3'
_refine_ls_weighting_scheme calc
_refine_ls_wR_factor_gt 0.1044
_refine_ls_wR_factor_ref 0.1259
_reflns_number_gt 5584
_reflns_number_total 8971
_reflns_threshold_expression >2sigma(I)
_cod_data_source_file c5sc03376d2.cif
_cod_data_source_block compound13
_cod_depositor_comments 'Adding full bibliography for 1532469--1532486.cif.'
_cod_original_sg_symbol_H-M P-1
_cod_database_code 1532477

loop_
_symmetry_equiv_pos_as_xyz
'x, y, z'
'-x, -y, -z'

loop_
_atom_site_label
_atom_site_type_symbol
_atom_site_fract_x
_atom_site_fract_y
_atom_site_fract_z
_atom_site_U_iso_or_equiv
_atom_site_adp_type
_atom_site_occupancy
_atom_site_symmetry_multiplicity
_atom_site_calc_flag
_atom_site_refinement_flags
Sn1 Sn 0.82725(4) 0.87366(3) 0.73178(2) 0.02877(13) Uani 1 1 d .
Si1 Si 0.50814(16) 0.94839(9) 0.74034(8) 0.0194(3) Uani 1 1 d .
N1 N 0.6167(4) 0.8579(3) 0.7263(2) 0.0165(9) Uani 1 1 d .
C3 C 0.4149(5) 0.6087(3) 0.6188(3) 0.0164(11) Uani 1 1 d .
H3 H 0.3671 0.5760 0.5647 0.020 Uiso 1 1 calc R
C1 C 0.5561(5) 0.7544(3) 0.7107(3) 0.0164(11) Uani 1 1 d .
C2 C 0.4892(5) 0.7032(3) 0.6301(3) 0.0178(12) Uani 1 1 d .
C44 C 0.5608(6) 1.0331(4) 0.6090(3) 0.0303(14) Uani 1 1 d .
H44A H 0.4661 1.0103 0.5762 0.045 Uiso 1 1 calc R
H44B H 0.6163 0.9795 0.6016 0.045 Uiso 1 1 calc R
H44C H 0.5966 1.0922 0.5914 0.045 Uiso 1 1 calc R
C10 C 0.5085(5) 0.7451(4) 0.5567(3) 0.0201(12) Uani 1 1 d .
H10 H 0.5070 0.8189 0.5700 0.024 Uiso 1 1 calc R
C23 C 0.6555(5) 0.7467(3) 0.8596(3) 0.0195(12) Uani 1 1 d .
H23 H 0.6484 0.8200 0.8688 0.023 Uiso 1 1 calc R
C17 C 0.3932(6) 0.7055(3) 0.4781(3) 0.0186(12) Uani 1 1 d .
C4 C 0.4072(5) 0.5603(3) 0.6818(3) 0.0189(12) Uani 1 1 d .
C16 C 0.7180(6) 0.6539(4) 0.5705(3) 0.0238(13) Uani 1 1 d .
H16 H 0.6756 0.6061 0.5938 0.029 Uiso 1 1 calc R
C11 C 0.6498(6) 0.7319(4) 0.5460(3) 0.0217(12) Uani 1 1 d .
C6 C 0.5604(5) 0.7026(3) 0.7745(3) 0.0163(11) Uani 1 1 d .
C24 C 0.6119(6) 0.7067(3) 0.9278(3) 0.0208(12) Uani 1 1 d .
C7 C 0.3085(6) 0.4651(3) 0.6665(3) 0.0247(13) Uani 1 1 d .
H7 H 0.3073 0.4262 0.6122 0.030 Uiso 1 1 calc R
C36 C 0.5178(6) 0.9861(3) 0.8531(3) 0.0219(12) Uani 1 1 d .
H36 H 0.4985 0.9217 0.8713 0.026 Uiso 1 1 calc R
C38 C 0.4084(6) 1.0489(4) 0.8706(3) 0.0346(15) Uani 1 1 d .
H38A H 0.4078 1.0519 0.9274 0.052 Uiso 1 1 calc R
H38B H 0.3187 1.0179 0.8342 0.052 Uiso 1 1 calc R
H38C H 0.4288 1.1168 0.8612 0.052 Uiso 1 1 calc R
C42 C 0.5659(6) 1.0605(3) 0.6997(3) 0.0253(13) Uani 1 1 d .
H42 H 0.6648 1.0802 0.7297 0.030 Uiso 1 1 calc R
C5 C 0.4870(5) 0.6080(3) 0.7602(3) 0.0195(12) Uani 1 1 d .
H5 H 0.4908 0.5744 0.8046 0.023 Uiso 1 1 calc R
C39 C 0.3266(5) 0.8898(3) 0.6832(3) 0.0224(12) Uani 1 1 d .
H39 H 0.3346 0.8438 0.6341 0.027 Uiso 1 1 calc R
C12 C 0.7129(6) 0.7988(4) 0.5098(3) 0.0281(14) Uani 1 1 d .
H12 H 0.6668 0.8512 0.4905 0.034 Uiso 1 1 calc R
C30 C 0.8040(6) 0.7386(4) 0.8621(3) 0.0210(12) Uani 1 1 d .
C40 C 0.2274(6) 0.9603(4) 0.6489(3) 0.0382(15) Uani 1 1 d .
H40A H 0.1370 0.9219 0.6218 0.057 Uiso 1 1 calc R
H40B H 0.2606 0.9922 0.6095 0.057 Uiso 1 1 calc R
H40C H 0.2211 1.0120 0.6936 0.057 Uiso 1 1 calc R
C22 C 0.2721(6) 0.7453(4) 0.4638(3) 0.0247(13) Uani 1 1 d .
H22 H 0.2610 0.7986 0.5030 0.030 Uiso 1 1 calc R
C41 C 0.2573(6) 0.8213(4) 0.7287(3) 0.0291(13) Uani 1 1 d .
H41A H 0.2449 0.8618 0.7776 0.044 Uiso 1 1 calc R
H41B H 0.3150 0.7702 0.7445 0.044 Uiso 1 1 calc R
H41C H 0.1682 0.7885 0.6927 0.044 Uiso 1 1 calc R
C45 C 0.8970(6) 1.0295(4) 0.7888(3) 0.0306(14) Uani 1 1 d .
H45 H 0.8244 1.0599 0.8093 0.037 Uiso 1 1 calc R
C20 C 0.1808(6) 0.6327(4) 0.3355(3) 0.0295(14) Uani 1 1 d .
H20 H 0.1088 0.6079 0.2870 0.035 Uiso 1 1 calc R
C18 C 0.4081(6) 0.6283(4) 0.4191(3) 0.0264(13) Uani 1 1 d .
H18 H 0.4908 0.6001 0.4269 0.032 Uiso 1 1 calc R
C19 C 0.3013(7) 0.5931(4) 0.3493(3) 0.0354(15) Uani 1 1 d .
H19 H 0.3117 0.5400 0.3097 0.042 Uiso 1 1 calc R
C13 C 0.8423(7) 0.7898(4) 0.5016(3) 0.0398(16) Uani 1 1 d .
H13 H 0.8850 0.8372 0.4781 0.048 Uiso 1 1 calc R
C21 C 0.1666(6) 0.7092(4) 0.3935(3) 0.0308(14) Uani 1 1 d .
H21 H 0.0838 0.7373 0.3852 0.037 Uiso 1 1 calc R
C27 C 0.5228(7) 0.6364(4) 1.0499(3) 0.0357(16) Uani 1 1 d .
H27 H 0.4932 0.6123 1.0919 0.043 Uiso 1 1 calc R
C35 C 0.9091(7) 0.8101(4) 0.9122(3) 0.0341(15) Uani 1 1 d .
H35 H 0.8884 0.8642 0.9467 0.041 Uiso 1 1 calc R
C15 C 0.8469(6) 0.6443(4) 0.5616(3) 0.0355(15) Uani 1 1 d .
H15 H 0.8919 0.5906 0.5792 0.043 Uiso 1 1 calc R
C26 C 0.4432(6) 0.6934(4) 1.0021(3) 0.0307(14) Uani 1 1 d .
H26 H 0.3589 0.7087 1.0105 0.037 Uiso 1 1 calc R
C43 C 0.4990(6) 1.1552(4) 0.7151(3) 0.0371(15) Uani 1 1 d .
H43A H 0.5399 1.2087 0.6936 0.056 Uiso 1 1 calc R
H43B H 0.5135 1.1767 0.7738 0.056 Uiso 1 1 calc R
H43C H 0.4009 1.1405 0.6876 0.056 Uiso 1 1 calc R
C9 C 0.3491(7) 0.3973(4) 0.7279(3) 0.0453(19) Uani 1 1 d .
H9A H 0.4411 0.3812 0.7300 0.068 Uiso 1 1 calc R
H9B H 0.2844 0.3353 0.7113 0.068 Uiso 1 1 calc R
H9C H 0.3481 0.4315 0.7818 0.068 Uiso 1 1 calc R
C37 C 0.6582(6) 1.0333(4) 0.9079(3) 0.0313(14) Uani 1 1 d .
H37A H 0.6805 1.0998 0.8963 0.047 Uiso 1 1 calc R
H37B H 0.7262 0.9909 0.8976 0.047 Uiso 1 1 calc R
H37C H 0.6583 1.0397 0.9651 0.047 Uiso 1 1 calc R
C31 C 0.8403(6) 0.6591(4) 0.8146(3) 0.0292(13) Uani 1 1 d .
H31 H 0.7711 0.6080 0.7801 0.035 Uiso 1 1 calc R
C25 C 0.4903(6) 0.7277(4) 0.9415(3) 0.0263(13) Uani 1 1 d .
H25 H 0.4366 0.7669 0.9085 0.032 Uiso 1 1 calc R
C14 C 0.9099(6) 0.7121(4) 0.5275(3) 0.0344(14) Uani 1 1 d .
H14 H 0.9985 0.7059 0.5217 0.041 Uiso 1 1 calc R
C29 C 0.6871(6) 0.6495(4) 0.9765(3) 0.0316(14) Uani 1 1 d .
H29 H 0.7713 0.6335 0.9683 0.038 Uiso 1 1 calc R
C32 C 0.9746(7) 0.6535(4) 0.8167(3) 0.0368(15) Uani 1 1 d .
H32 H 0.9967 0.5986 0.7837 0.044 Uiso 1 1 calc R
C46 C 1.0336(7) 1.0478(5) 0.8575(4) 0.0552(19) Uani 1 1 d .
H46A H 1.0162 1.0367 0.9092 0.066 Uiso 1 1 calc R
H46B H 1.0946 1.0001 0.8434 0.066 Uiso 1 1 calc R
C28 C 0.6425(7) 0.6148(4) 1.0370(3) 0.0390(16) Uani 1 1 d .
H28 H 0.6963 0.5755 1.0700 0.047 Uiso 1 1 calc R
C33 C 1.0768(7) 0.7261(5) 0.8659(4) 0.0429(17) Uani 1 1 d .
H33 H 1.1692 0.7221 0.8671 0.051 Uiso 1 1 calc R
C8 C 0.1658(7) 0.4902(4) 0.6588(4) 0.0532(19) Uani 1 1 d .
H8A H 0.1620 0.5280 0.7111 0.080 Uiso 1 1 calc R
H8B H 0.1013 0.4282 0.6439 0.080 Uiso 1 1 calc R
H8C H 0.1415 0.5308 0.6166 0.080 Uiso 1 1 calc R
C34 C 1.0433(7) 0.8046(4) 0.9133(4) 0.0435(17) Uani 1 1 d .
H34 H 1.1131 0.8557 0.9472 0.052 Uiso 1 1 calc R
C49 C 0.9450(8) 1.0933(5) 0.7306(4) 0.061(2) Uani 1 1 d .
H49A H 0.9710 1.0485 0.6881 0.074 Uiso 1 1 calc R
H49B H 0.8686 1.1265 0.7033 0.074 Uiso 1 1 calc R
C48 C 1.0617(8) 1.1695(5) 0.7763(4) 0.057(2) Uani 1 1 d .
H48A H 1.0370 1.2376 0.7742 0.068 Uiso 1 1 calc R
H48B H 1.1398 1.1619 0.7534 0.068 Uiso 1 1 calc R
C47 C 1.0991(8) 1.1508(5) 0.8675(4) 0.069(2) Uani 1 1 d .
H47A H 1.1991 1.1568 0.8913 0.083 Uiso 1 1 calc R
H47B H 1.0615 1.1984 0.9025 0.083 Uiso 1 1 calc R
C51 C 0.0770(7) 0.5948(4) 0.1033(3) 0.0361(16) Uani 1 1 d .
H51A H 0.1005 0.5441 0.1378 0.043 Uiso 1 1 calc R
H51B H -0.0089 0.6173 0.1104 0.043 Uiso 1 1 calc R
C50 C 0.1895(6) 0.6835(4) 0.1325(3) 0.0380(16) Uani 1 1 d .
H50A H 0.2763 0.6610 0.1293 0.057 Uiso 1 1 calc R
H50B H 0.1968 0.7133 0.1891 0.057 Uiso 1 1 calc R
H50C H 0.1680 0.7336 0.0980 0.057 Uiso 1 1 calc R
C52 C 0.0534(6) 0.5463(3) 0.0151(3) 0.0312(14) Uani 1 1 d .
H52A H 0.1410 0.5277 0.0076 0.037 Uiso 1 1 calc R
H52B H 0.0254 0.5964 -0.0193 0.037 Uiso 1 1 calc R

loop_
_atom_site_aniso_label
_atom_site_aniso_U_11
_atom_site_aniso_U_22
_atom_site_aniso_U_33
_atom_site_aniso_U_23
_atom_site_aniso_U_13
_atom_site_aniso_U_12
Sn1 0.0269(3) 0.0290(2) 0.0298(2) 0.00231(17) 0.00936(18) 0.00199(18)
Si1 0.0254(10) 0.0127(7) 0.0189(7) -0.0014(6) 0.0064(7) 0.0035(6)
N1 0.021(3) 0.012(2) 0.0156(19) 0.0023(17) 0.0053(19) -0.0012(18)
C3 0.021(3) 0.013(2) 0.013(2) -0.005(2) 0.006(2) 0.005(2)
C1 0.015(3) 0.016(3) 0.016(2) 0.000(2) 0.004(2) 0.002(2)
C2 0.023(3) 0.019(3) 0.013(2) 0.000(2) 0.007(2) 0.005(2)
C44 0.044(4) 0.018(3) 0.029(3) 0.006(2) 0.010(3) 0.003(3)
C10 0.023(3) 0.022(3) 0.016(2) 0.000(2) 0.008(2) 0.003(2)
C23 0.025(4) 0.014(2) 0.019(2) -0.002(2) 0.008(2) 0.002(2)
C17 0.024(4) 0.015(3) 0.014(2) 0.000(2) 0.003(2) 0.000(2)
C4 0.022(3) 0.015(3) 0.024(3) 0.000(2) 0.014(2) 0.010(2)
C16 0.025(4) 0.028(3) 0.018(2) 0.005(2) 0.006(3) 0.002(3)
C11 0.024(4) 0.026(3) 0.011(2) -0.003(2) 0.004(2) -0.001(3)
C6 0.016(3) 0.013(2) 0.019(2) -0.003(2) 0.006(2) 0.007(2)
C24 0.031(4) 0.014(3) 0.016(2) -0.005(2) 0.010(2) 0.000(2)
C7 0.035(4) 0.019(3) 0.020(2) -0.002(2) 0.013(3) 0.000(3)
C36 0.028(4) 0.017(3) 0.020(2) 0.002(2) 0.007(2) 0.000(2)
C38 0.043(5) 0.027(3) 0.029(3) -0.006(3) 0.011(3) 0.004(3)
C42 0.029(4) 0.018(3) 0.028(3) 0.003(2) 0.006(3) 0.006(2)
C5 0.025(3) 0.021(3) 0.016(2) 0.002(2) 0.013(2) 0.005(2)
C39 0.027(4) 0.019(3) 0.021(2) -0.002(2) 0.008(3) 0.006(2)
C12 0.032(4) 0.028(3) 0.026(3) 0.006(2) 0.012(3) 0.001(3)
C30 0.021(3) 0.022(3) 0.019(2) 0.006(2) 0.003(2) 0.003(2)
C40 0.025(4) 0.040(3) 0.044(3) 0.000(3) 0.003(3) 0.006(3)
C22 0.026(4) 0.029(3) 0.019(2) 0.002(2) 0.008(3) 0.006(3)
C41 0.028(4) 0.025(3) 0.036(3) 0.001(3) 0.012(3) 0.005(3)
C45 0.039(4) 0.035(3) 0.029(3) 0.007(3) 0.021(3) 0.026(3)
C20 0.029(4) 0.037(3) 0.017(3) 0.005(3) 0.000(3) -0.009(3)
C18 0.025(4) 0.026(3) 0.024(3) 0.001(2) 0.002(3) 0.003(3)
C19 0.045(5) 0.029(3) 0.025(3) -0.006(3) 0.004(3) 0.002(3)
C13 0.040(5) 0.051(4) 0.030(3) 0.010(3) 0.015(3) -0.005(3)
C21 0.027(4) 0.038(3) 0.026(3) 0.010(3) 0.003(3) 0.006(3)
C27 0.051(5) 0.036(3) 0.028(3) 0.006(3) 0.024(3) 0.008(3)
C35 0.037(4) 0.030(3) 0.031(3) 0.003(3) 0.005(3) -0.004(3)
C15 0.029(4) 0.044(4) 0.028(3) -0.006(3) 0.000(3) 0.018(3)
C26 0.038(4) 0.033(3) 0.027(3) 0.003(3) 0.018(3) 0.010(3)
C43 0.042(5) 0.021(3) 0.042(3) 0.000(3) 0.006(3) 0.002(3)
C9 0.071(6) 0.023(3) 0.034(3) 0.003(3) 0.012(3) -0.020(3)
C37 0.043(4) 0.025(3) 0.022(3) 0.000(2) 0.008(3) -0.004(3)
C31 0.026(4) 0.028(3) 0.029(3) -0.001(3) 0.002(3) 0.003(3)
C25 0.033(4) 0.020(3) 0.024(3) 0.000(2) 0.007(3) 0.004(3)
C14 0.018(4) 0.050(4) 0.028(3) -0.009(3) 0.004(3) 0.000(3)
C29 0.029(4) 0.034(3) 0.036(3) 0.009(3) 0.012(3) 0.009(3)
C32 0.031(4) 0.046(4) 0.041(3) 0.017(3) 0.015(3) 0.015(3)
C46 0.036(5) 0.043(4) 0.099(5) 0.025(4) 0.032(4) 0.013(3)
C28 0.042(5) 0.048(4) 0.033(3) 0.018(3) 0.012(3) 0.015(3)
C33 0.023(4) 0.054(4) 0.061(4) 0.037(4) 0.013(3) 0.008(3)
C8 0.035(5) 0.037(4) 0.084(5) -0.004(4) 0.024(4) -0.009(3)
C34 0.033(5) 0.038(4) 0.054(4) 0.016(3) 0.002(3) -0.006(3)
C49 0.068(6) 0.038(4) 0.076(5) -0.009(4) 0.027(5) 0.016(4)
C48 0.064(6) 0.043(4) 0.075(5) 0.005(4) 0.041(4) 0.016(4)
C47 0.049(6) 0.063(5) 0.080(5) -0.032(4) 0.016(4) 0.022(4)
C51 0.048(5) 0.032(3) 0.033(3) 0.008(3) 0.019(3) 0.003(3)
C50 0.043(5) 0.039(3) 0.031(3) -0.006(3) 0.015(3) 0.006(3)
C52 0.037(4) 0.028(3) 0.033(3) 0.004(3) 0.018(3) 0.012(3)

loop_
_atom_type_symbol
_atom_type_description
_atom_type_scat_dispersion_real
_atom_type_scat_dispersion_imag
_atom_type_scat_source
C C 0.0033 0.0016 'International Tables Vol C Tables 4.2.6.8 and 6.1.1.4'
H H 0.0000 0.0000 'International Tables Vol C Tables 4.2.6.8 and 6.1.1.4'
N N 0.0061 0.0033 'International Tables Vol C Tables 4.2.6.8 and 6.1.1.4'
Si Si 0.0817 0.0704 'International Tables Vol C Tables 4.2.6.8 and 6.1.1.4'
Sn Sn -0.6537 1.4246 'International Tables Vol C Tables 4.2.6.8 and 6.1.1.4'

loop_
_geom_angle_atom_site_label_1
_geom_angle_atom_site_label_2
_geom_angle_atom_site_label_3
_geom_angle
_geom_angle_site_symmetry_3
N1 Sn1 C45 102.78(18) .
N1 Si1 C42 107.1(2) .
N1 Si1 C39 107.8(2) .
C42 Si1 C39 112.4(2) .
N1 Si1 C36 110.9(2) .
C42 Si1 C36 110.6(2) .
C39 Si1 C36 108.0(2) .
C1 N1 Si1 116.2(3) .
C1 N1 Sn1 112.6(3) .
Si1 N1 Sn1 131.17(19) .
C4 C3 C2 123.5(4) .
C6 C1 C2 118.2(4) .
C6 C1 N1 121.1(4) .
C2 C1 N1 120.7(4) .
C3 C2 C1 118.7(4) .
C3 C2 C10 120.0(4) .
C1 C2 C10 121.1(4) .
C2 C10 C17 114.0(4) .
C2 C10 C11 110.6(4) .
C17 C10 C11 112.7(4) .
C24 C23 C30 113.8(4) .
C24 C23 C6 113.5(4) .
C30 C23 C6 110.8(4) .
C22 C17 C18 118.3(5) .
C22 C17 C10 120.8(4) .
C18 C17 C10 120.8(5) .
C3 C4 C5 116.5(4) .
C3 C4 C7 120.6(4) .
C5 C4 C7 122.8(4) .
C15 C16 C11 121.2(5) .
C16 C11 C12 118.0(5) .
C16 C11 C10 122.2(4) .
C12 C11 C10 119.9(5) .
C5 C6 C1 120.6(4) .
C5 C6 C23 119.5(4) .
C1 C6 C23 119.8(4) .
C29 C24 C25 117.5(4) .
C29 C24 C23 123.6(5) .
C25 C24 C23 118.9(5) .
C8 C7 C4 109.9(4) .
C8 C7 C9 111.9(4) .
C4 C7 C9 114.6(5) .
C37 C36 C38 110.5(4) .
C37 C36 Si1 114.7(3) .
C38 C36 Si1 115.1(3) .
C43 C42 C44 110.4(4) .
C43 C42 Si1 117.0(4) .
C44 C42 Si1 112.2(3) .
C6 C5 C4 121.8(4) .
C40 C39 C41 109.0(5) .
C40 C39 Si1 117.0(3) .
C41 C39 Si1 114.9(3) .
C13 C12 C11 120.8(5) .
C35 C30 C31 116.9(5) .
C35 C30 C23 121.2(5) .
C31 C30 C23 121.9(5) .
C17 C22 C21 121.3(5) .
C46 C45 C49 97.5(5) .
C46 C45 Sn1 114.5(4) .
C49 C45 Sn1 112.8(3) .
C19 C20 C21 118.5(5) .
C19 C18 C17 119.5(5) .
C20 C19 C18 121.9(5) .
C12 C13 C14 120.5(5) .
C20 C21 C22 120.4(6) .
C28 C27 C26 120.2(5) .
C34 C35 C30 121.5(6) .
C14 C15 C16 120.4(5) .
C27 C26 C25 118.2(5) .
C32 C31 C30 121.2(5) .
C24 C25 C26 122.3(5) .
C15 C14 C13 119.1(6) .
C24 C29 C28 121.2(6) .
C33 C32 C31 120.8(6) .
C47 C46 C45 109.5(5) .
C27 C28 C29 120.6(5) .
C34 C33 C32 118.9(6) .
C33 C34 C35 120.6(6) .
C48 C49 C45 111.1(5) .
C49 C48 C47 105.6(5) .
C46 C47 C48 102.4(6) .
C52 C51 C50 113.5(4) .
C51 C52 C52 115.0(5) 2_565

loop_
_geom_bond_atom_site_label_1
_geom_bond_atom_site_label_2
_geom_bond_distance
_geom_bond_site_symmetry_2
Sn1 N1 2.127(4) .
Sn1 C45 2.168(5) .
Si1 N1 1.767(4) .
Si1 C42 1.894(5) .
Si1 C39 1.896(6) .
Si1 C36 1.912(4) .
N1 C1 1.445(5) .
C3 C4 1.378(6) .
C3 C2 1.394(6) .
C1 C6 1.397(6) .
C1 C2 1.416(6) .
C2 C10 1.526(6) .
C44 C42 1.542(6) .
C10 C17 1.531(7) .
C10 C11 1.532(7) .
C23 C24 1.527(6) .
C23 C30 1.527(7) .
C23 C6 1.529(6) .
C17 C22 1.379(7) .
C17 C18 1.395(6) .
C4 C5 1.405(7) .
C4 C7 1.516(6) .
C16 C15 1.386(7) .
C16 C11 1.388(7) .
C11 C12 1.390(6) .
C6 C5 1.385(6) .
C24 C29 1.376(7) .
C24 C25 1.377(7) .
C7 C8 1.511(8) .
C7 C9 1.519(6) .
C36 C37 1.519(7) .
C36 C38 1.536(7) .
C42 C43 1.536(7) .
C39 C40 1.534(7) .
C39 C41 1.553(6) .
C12 C13 1.386(8) .
C30 C35 1.384(7) .
C30 C31 1.394(7) .
C22 C21 1.384(7) .
C45 C46 1.550(9) .
C45 C49 1.574(7) .
C20 C19 1.373(8) .
C20 C21 1.375(7) .
C18 C19 1.384(7) .
C13 C14 1.387(8) .
C27 C28 1.354(8) .
C27 C26 1.386(7) .
C35 C34 1.381(8) .
C15 C14 1.375(7) .
C26 C25 1.390(6) .
C31 C32 1.379(8) .
C29 C28 1.380(7) .
C32 C33 1.372(8) .
C46 C47 1.466(8) .
C33 C34 1.369(8) .
C49 C48 1.467(9) .
C48 C47 1.592(8) .
C51 C52 1.511(7) .
C51 C50 1.516(7) .
C52 C52 1.521(10) 2_565
